data_4301336
loop_
_publ_author_name
'Aude Escande'
'Laure Gu\'en\'ee'
'Kerry-Lee Buchwalder'
'Claude Piguet'

_publ_contact_author_address
;Department of Inorganic, Analytical and Applied Chemistry
University of Geneva
30 quai E. Ansermet
CH-1211 Geneva 4
Switzerland
;
_publ_contact_author_email Laure.Guenee@unige.ch
_publ_contact_author_fax 41(22)3796830
_publ_contact_author_name 'Laure Gu\'en\'ee'
_publ_contact_author_phone 41(22)3796411
_publ_section_title
;
Complexation of Trivalent Lanthanides with Planar Tridentate Aromatic
Ligands Tuned by Counteranions and Steric Constraints
;
_journal_name_full 'Inorganic Chemistry'
_journal_page_first 1132
_journal_page_last 1147
_journal_paper_doi 10.1021/ic801908c
_journal_volume 48
_journal_year 2009
_chemical_formula_moiety 'C25 H35 Lu N5 O7, C N O2, 3(Cl)'
_chemical_formula_sum 'C26 H35 Cl3 Lu N6 O9'
_chemical_formula_weight 856.92
_space_group_IT_number 19
_symmetry_cell_setting orthorhombic
_symmetry_Int_Tables_number 19
_symmetry_space_group_name_Hall 'P 2ac 2ab'
_symmetry_space_group_name_H-M 'P 21 21 21'
_atom_sites_solution_hydrogens geom
_atom_sites_solution_primary direct
_atom_sites_solution_secondary difmap
_audit_creation_method SHELXL-97
_cell_angle_alpha 90.00
_cell_angle_beta 90.00
_cell_angle_gamma 90.00
_cell_formula_units_Z 4
_cell_length_a 8.2589(3)
_cell_length_b 17.8918(10)
_cell_length_c 22.0679(9)
_cell_measurement_reflns_used 8000
_cell_measurement_temperature 200(2)
_cell_measurement_theta_max 25.9
_cell_measurement_theta_min 3.9
_cell_volume 3260.9(3)
_computing_cell_refinement 'CELL (Stoe & Cie, 1999)'
_computing_data_collection 'EXPOSE (Stoe & Cie, 1999)'
_computing_data_reduction 'XRED (Stoe & Cie, 1999)'
_computing_molecular_graphics ORTEP
_computing_structure_refinement 'SHELXL-97 (Sheldrick, 1997)'
_computing_structure_solution SIR97
_diffrn_ambient_pressure 100
_diffrn_ambient_temperature 200(2)
_diffrn_detector_area_resol_mean 6
_diffrn_measured_fraction_theta_full 0.972
_diffrn_measured_fraction_theta_max 0.972
_diffrn_measurement_device_type 'Stoe Ipds'
_diffrn_measurement_method \f
_diffrn_radiation_monochromator graphite
_diffrn_radiation_probe x-ray
_diffrn_radiation_type MoK\a
_diffrn_radiation_wavelength 0.71073
_diffrn_reflns_av_R_equivalents 0.0366
_diffrn_reflns_av_sigmaI/netI 0.0356
_diffrn_reflns_limit_h_max 9
_diffrn_reflns_limit_h_min -9
_diffrn_reflns_limit_k_max 21
_diffrn_reflns_limit_k_min -21
_diffrn_reflns_limit_l_max 27
_diffrn_reflns_limit_l_min -25
_diffrn_reflns_number 23177
_diffrn_reflns_theta_full 25.96
_diffrn_reflns_theta_max 25.96
_diffrn_reflns_theta_min 2.17
_diffrn_source 'fine-focus sealed tube'
_diffrn_source_type 'Stoe IPDS'
_diffrn_standards_decay_% 0
_exptl_absorpt_coefficient_mu 3.332
_exptl_absorpt_correction_T_max 0.8543
_exptl_absorpt_correction_T_min 0.7302
_exptl_absorpt_correction_type numerical
_exptl_absorpt_process_details 'XRED; Stoe & Cie, 1999'
_exptl_crystal_colour yellow
_exptl_crystal_density_diffrn 1.748
_exptl_crystal_density_method 'not measured'
_exptl_crystal_description 'rectangular plate'
_exptl_crystal_F_000 1708
_exptl_crystal_recrystallization_method 'recrystallised from nitromethane'
_exptl_crystal_size_max 0.274
_exptl_crystal_size_mid 0.08
_exptl_crystal_size_min 0.05
_refine_diff_density_max 0.529
_refine_diff_density_min -0.482
_refine_diff_density_rms 0.074
_refine_ls_abs_structure_details 'Flack H D (1983), Acta Cryst. A39, 876-881'
_refine_ls_abs_structure_Flack 0.067(6)
_refine_ls_extinction_method none
_refine_ls_goodness_of_fit_ref 0.984
_refine_ls_hydrogen_treatment mixed
_refine_ls_matrix_type full
_refine_ls_number_parameters 503
_refine_ls_number_reflns 6179
_refine_ls_number_restraints 60
_refine_ls_restrained_S_all 0.983
_refine_ls_R_factor_all 0.0228
_refine_ls_R_factor_gt 0.0188
_refine_ls_shift/su_max 0.008
_refine_ls_shift/su_mean 0.000
_refine_ls_structure_factor_coef Fsqd
_refine_ls_weighting_details 'calc w=1/[\s^2^(Fo^2^)+(0.0196P)^2^+0.0000P] where P=(Fo^2^+2Fc^2^)/3'
_refine_ls_weighting_scheme calc
_refine_ls_wR_factor_gt 0.0386
_refine_ls_wR_factor_ref 0.0392
_reflns_number_gt 5627
_reflns_number_total 6179
_reflns_threshold_expression >2sigma(I)
_cod_data_source_file ic801908c_si_001_2.cif
_cod_data_source_block 1
_cod_database_code 4301336

loop_
_symmetry_equiv_pos_as_xyz
'x, y, z'
'-x+1/2, -y, z+1/2'
'x+1/2, -y+1/2, -z'
'-x, y+1/2, -z+1/2'

loop_
_atom_site_label
_atom_site_type_symbol
_atom_site_fract_x
_atom_site_fract_y
_atom_site_fract_z
_atom_site_U_iso_or_equiv
_atom_site_adp_type
_atom_site_occupancy
_atom_site_symmetry_multiplicity
_atom_site_calc_flag
_atom_site_refinement_flags
_atom_site_disorder_assembly
_atom_site_disorder_group
N1 N 0.1800(17) 1.2088(5) 0.5145(4) 0.054(3) Uani 0.592(13) 1 d PDU A 1
O1A O 0.2489(12) 1.1650(6) 0.4819(3) 0.095(4) Uani 0.592(13) 1 d PDU A 1
O1B O 0.0899(19) 1.2579(6) 0.4975(6) 0.111(7) Uani 0.592(13) 1 d PDU A 1
N2 N 0.1327(19) 1.2386(10) 0.5259(5) 0.048(4) Uani 0.408(13) 1 d PDU A 2
O2A O 0.161(3) 1.2359(11) 0.4733(5) 0.099(7) Uani 0.408(13) 1 d PDU A 2
O2B O 0.0286(17) 1.2801(10) 0.5436(7) 0.108(6) Uani 0.408(13) 1 d PDU A 2
C1S C 0.2146(8) 1.1982(2) 0.5780(2) 0.0526(13) Uani 1 1 d DU . .
O05A O 0.4404(6) 0.7173(3) 0.54913(19) 0.0173(10) Uiso 0.50 1 d P . .
O05B O 0.4391(6) 0.7584(3) 0.5549(2) 0.0212(11) Uiso 0.50 1 d P . .
C01 C 0.2028(6) 0.6653(2) 0.86502(18) 0.0374(9) Uani 1 1 d . . .
H01 H 0.178(6) 0.659(2) 0.907(2) 0.040(2) Uiso 1 1 d . . .
C02 C 0.2135(6) 0.6075(2) 0.82438(15) 0.0302(8) Uani 1 1 d . . .
H02 H 0.191(6) 0.553(2) 0.8370(18) 0.040(2) Uiso 1 1 d . . .
C03 C 0.2495(5) 0.62392(19) 0.76379(14) 0.0204(10) Uani 1 1 d . . .
C04 C 0.2721(5) 0.56869(18) 0.71537(14) 0.0210(8) Uani 1 1 d . . .
C05 C 0.2524(5) 0.4425(2) 0.77243(15) 0.0245(10) Uani 1 1 d . . .
H03A H 0.317(6) 0.458(2) 0.806(2) 0.040(2) Uiso 1 1 d . . .
H03B H 0.318(6) 0.391(2) 0.7638(19) 0.040(2) Uiso 1 1 d . . .
C06 C 0.0764(6) 0.4296(3) 0.78773(17) 0.0332(10) Uani 1 1 d . . .
H04A H 0.0225 0.4769 0.7917 0.040(2) Uiso 1 1 calc R . .
H04B H 0.0687 0.4026 0.8252 0.040(2) Uiso 1 1 calc R . .
H04C H 0.0262 0.4012 0.7560 0.040(2) Uiso 1 1 calc R . .
C07 C 0.3129(5) 0.46556(19) 0.66210(14) 0.0201(9) Uani 1 1 d . . .
C08 C 0.3286(4) 0.39256(19) 0.6395(2) 0.0267(9) Uani 1 1 d . . .
H05 H 0.306(6) 0.352(2) 0.6610(18) 0.040(2) Uiso 1 1 d . . .
C09 C 0.3716(5) 0.3858(2) 0.58046(17) 0.0261(9) Uani 1 1 d . . .
H06 H 0.391(6) 0.336(3) 0.5637(19) 0.040(2) Uiso 1 1 d . . .
C10 C 0.4011(5) 0.4486(2) 0.54339(16) 0.0242(9) Uani 1 1 d . . .
C11 C 0.5129(6) 0.4906(2) 0.44968(18) 0.0320(10) Uani 1 1 d . . .
H07A H 0.4285 0.5262 0.4415 0.040(2) Uiso 1 1 calc R . .
H07B H 0.5536 0.4711 0.4121 0.040(2) Uiso 1 1 calc R . .
H07C H 0.5990 0.5148 0.4713 0.040(2) Uiso 1 1 calc R . .
C12 C 0.3812(5) 0.5210(2) 0.56416(16) 0.0225(9) Uani 1 1 d . . .
H08 H 0.400(6) 0.568(3) 0.540(2) 0.040(2) Uiso 1 1 d . . .
C13 C 0.3338(5) 0.52841(19) 0.62521(15) 0.0201(9) Uani 1 1 d . . .
C14 C 0.2193(7) 0.7376(2) 0.84586(15) 0.0339(10) Uani 1 1 d . . .
H09 H 0.208(5) 0.777(2) 0.8697(18) 0.040(2) Uiso 1 1 d . . .
C15 C 0.2538(5) 0.75170(18) 0.78513(14) 0.0208(9) Uani 1 1 d . . .
C16 C 0.2834(6) 0.82545(19) 0.75800(14) 0.0209(8) Uani 1 1 d . . .
C17 C 0.2669(6) 0.9155(2) 0.85057(14) 0.0287(10) Uani 1 1 d . . .
H10A H 0.332(6) 0.960(2) 0.8523(19) 0.040(2) Uiso 1 1 d . . .
H10B H 0.320(6) 0.878(2) 0.875(2) 0.040(2) Uiso 1 1 d . . .
C18 C 0.0929(5) 0.9308(3) 0.8657(2) 0.0482(12) Uani 1 1 d . . .
H11A H 0.0528 0.9702 0.8403 0.040(2) Uiso 1 1 calc R . .
H11B H 0.0845 0.9457 0.9074 0.040(2) Uiso 1 1 calc R . .
H11C H 0.0300 0.8864 0.8593 0.040(2) Uiso 1 1 calc R . .
C19 C 0.3221(5) 0.9457(2) 0.74191(15) 0.0219(9) Uani 1 1 d . . .
C20 C 0.3375(5) 1.0239(2) 0.74375(17) 0.0281(9) Uani 1 1 d . . .
H12 H 0.329(5) 1.050(2) 0.782(2) 0.040(2) Uiso 1 1 d . . .
C21 C 0.3784(6) 1.0591(2) 0.69133(19) 0.0288(10) Uani 1 1 d . . .
H13 H 0.397(6) 1.117(3) 0.6902(19) 0.040(2) Uiso 1 1 d . . .
C22 C 0.4067(5) 1.01882(19) 0.63696(19) 0.0257(8) Uani 1 1 d . . .
C23 C 0.5142(6) 1.0257(3) 0.53596(19) 0.0393(11) Uani 1 1 d . . .
H14A H 0.5993 0.9914 0.5462 0.040(2) Uiso 1 1 calc R . .
H14B H 0.5546 1.0624 0.5081 0.040(2) Uiso 1 1 calc R . .
H14C H 0.4264 0.9988 0.5175 0.040(2) Uiso 1 1 calc R . .
C24 C 0.3859(4) 0.94182(19) 0.63353(19) 0.0219(8) Uani 1 1 d . . .
H15 H 0.396(6) 0.912(3) 0.599(2) 0.040(2) Uiso 1 1 d . . .
C25 C 0.3404(5) 0.9054(2) 0.68715(16) 0.0208(8) Uani 1 1 d . . .
N01 N 0.2670(4) 0.69496(14) 0.74529(11) 0.0182(7) Uani 1 1 d . . .
N02 N 0.3073(4) 0.59197(16) 0.65930(12) 0.0226(7) Uani 1 1 d . . .
N03 N 0.2749(4) 0.49274(14) 0.71958(11) 0.0208(6) Uani 1 1 d . . .
N04 N 0.3123(4) 0.83120(16) 0.69882(12) 0.0214(7) Uani 1 1 d . . .
N05 N 0.2898(4) 0.89318(15) 0.78662(11) 0.0201(6) Uani 1 1 d . . .
O01 O 0.4496(4) 0.43103(14) 0.48541(11) 0.0306(7) Uani 1 1 d . . .
O02 O 0.0128(4) 0.7175(3) 0.66107(12) 0.0451(8) Uani 1 1 d . . .
O03 O 0.1456(5) 0.65930(18) 0.55753(14) 0.0387(8) Uani 1 1 d . . .
O04 O 0.5520(4) 0.7152(3) 0.65894(13) 0.0464(9) Uani 1 1 d . . .
O05 O 0.4581(4) 1.06194(15) 0.58959(13) 0.0341(7) Uani 1 1 d . . .
O06 O 0.1622(5) 0.81860(19) 0.57873(18) 0.0599(13) Uani 1 1 d . . .
Cl1 Cl -0.21497(15) 0.73716(5) 0.76583(3) 0.0293(2) Uani 1 1 d . . .
Cl2 Cl 0.28060(19) 0.66550(6) 0.42787(4) 0.0429(3) Uani 1 1 d . . .
Cl3 Cl -0.2230(2) 0.62785(6) 0.55135(7) 0.0604(4) Uani 1 1 d . . .
Lu1 Lu 0.280888(17) 0.722047(7) 0.635229(5) 0.01402(4) Uani 1 1 d . . .
H1W H 0.606(6) 0.723(3) 0.686(2) 0.040(2) Uiso 1 1 d . . .
H2W H -0.038(6) 0.7204 0.6906 0.040(2) Uiso 1 1 d . . .
H3W H -0.073(6) 0.698(2) 0.642(2) 0.040(2) Uiso 1 1 d . . .
H4W H 0.030(7) 0.652(3) 0.558(2) 0.040(2) Uiso 1 1 d . . .
H5W H 0.067(7) 0.821(3) 0.578(2) 0.040(2) Uiso 1 1 d . . .
H6W H 0.1959 0.8335 0.5474 0.040(2) Uiso 1 1 d . . .
H7W H 0.645(11) 0.749(5) 0.635(5) 0.040(2) Uiso 0.50 1 d P . .
H8W H 0.521(6) 0.692(2) 0.5493(19) 0.040(2) Uiso 1 1 d . . .
H9W H 0.640(12) 0.689(5) 0.633(5) 0.040(2) Uiso 0.50 1 d P . .
H10W H 0.173(6) 0.653(3) 0.521(2) 0.040(2) Uiso 1 1 d . . .
H11W H 0.4012 0.7025 0.5076 0.040(2) Uiso 1 1 d . . .

loop_
_atom_site_aniso_label
_atom_site_aniso_U_11
_atom_site_aniso_U_22
_atom_site_aniso_U_33
_atom_site_aniso_U_23
_atom_site_aniso_U_13
_atom_site_aniso_U_12
N1 0.065(9) 0.047(6) 0.051(5) -0.001(4) -0.005(5) -0.023(4)
O1A 0.102(9) 0.146(9) 0.038(3) -0.017(4) 0.011(4) 0.015(6)
O1B 0.157(16) 0.078(6) 0.099(11) 0.004(7) -0.075(11) 0.029(7)
N2 0.043(10) 0.071(12) 0.029(5) -0.001(6) -0.003(5) -0.016(6)
O2A 0.138(16) 0.130(18) 0.030(5) 0.024(7) 0.015(6) -0.032(11)
O2B 0.082(10) 0.155(13) 0.087(9) 0.053(10) 0.023(7) 0.061(9)
C1S 0.066(4) 0.039(2) 0.053(2) 0.0082(18) -0.012(3) -0.009(2)
C01 0.060(3) 0.0405(19) 0.0116(14) 0.0028(18) 0.009(3) 0.001(2)
C02 0.041(3) 0.033(2) 0.0171(15) 0.0068(14) 0.0052(18) 0.001(2)
C03 0.017(3) 0.0282(18) 0.0156(15) 0.0024(13) 0.0005(14) 0.0029(15)
C04 0.023(2) 0.0226(16) 0.0171(15) 0.0041(12) 0.0008(16) -0.0024(16)
C05 0.028(4) 0.0265(18) 0.0189(16) 0.0102(13) -0.0065(15) -0.0037(16)
C06 0.033(3) 0.048(3) 0.0194(19) 0.0113(18) 0.0006(17) -0.009(2)
C07 0.018(3) 0.0241(17) 0.0177(15) 0.0017(13) 0.0022(14) -0.0003(15)
C08 0.025(3) 0.0183(17) 0.036(2) 0.0015(18) 0.0062(19) -0.0039(13)
C09 0.027(3) 0.019(2) 0.032(2) -0.0044(16) 0.0008(17) -0.0061(17)
C10 0.022(3) 0.028(2) 0.0225(18) -0.0013(15) 0.0018(15) -0.0011(16)
C11 0.045(3) 0.026(2) 0.025(2) -0.0029(17) 0.0099(18) 0.0012(18)
C12 0.025(3) 0.022(2) 0.0207(18) 0.0006(15) 0.0029(16) -0.0001(16)
C13 0.025(3) 0.0212(17) 0.0144(18) 0.0002(13) 0.0005(14) -0.0017(14)
C14 0.053(3) 0.033(2) 0.0158(15) -0.0052(13) 0.0112(17) -0.005(2)
C15 0.019(3) 0.0281(16) 0.0148(15) -0.0009(12) -0.0001(14) 0.0001(13)
C16 0.021(2) 0.0279(19) 0.0137(15) -0.0078(13) -0.0020(17) -0.001(2)
C17 0.033(3) 0.035(2) 0.0180(18) -0.0060(14) -0.0033(16) 0.0000(19)
C18 0.038(3) 0.086(3) 0.0209(19) -0.008(3) 0.004(2) 0.011(2)
C19 0.015(3) 0.032(2) 0.0191(17) -0.0063(15) 0.0001(14) -0.0035(15)
C20 0.028(3) 0.030(2) 0.027(2) -0.0071(17) 0.0007(16) 0.0024(16)
C21 0.030(3) 0.019(2) 0.037(2) -0.0023(16) -0.0054(18) -0.0009(17)
C22 0.028(2) 0.0244(18) 0.0250(17) 0.0041(18) -0.006(2) 0.0005(15)
C23 0.051(4) 0.039(3) 0.029(2) 0.0054(19) 0.0051(19) -0.007(2)
C24 0.023(2) 0.0249(18) 0.0173(16) -0.0016(18) -0.0045(19) 0.0009(14)
C25 0.014(2) 0.0246(19) 0.0238(18) -0.0013(15) -0.0024(14) 0.0007(15)
N01 0.014(2) 0.0243(14) 0.0168(13) 0.0012(10) -0.0010(12) 0.0000(12)
N02 0.030(2) 0.0226(14) 0.0154(13) -0.0005(11) 0.0034(13) 0.0015(14)
N03 0.022(2) 0.0220(14) 0.0186(13) 0.0041(11) 0.0002(14) -0.0018(14)
N04 0.025(2) 0.0233(15) 0.0161(14) 0.0016(11) 0.0060(12) 0.0010(14)
N05 0.0205(17) 0.0267(14) 0.0130(12) -0.0065(11) -0.0016(14) -0.0005(15)
O01 0.047(2) 0.0242(14) 0.0205(13) -0.0031(11) 0.0067(12) -0.0022(13)
O02 0.0109(19) 0.109(3) 0.0152(13) 0.0014(19) 0.0026(10) 0.004(2)
O03 0.038(2) 0.0488(19) 0.0291(16) -0.0149(14) -0.0150(14) 0.0092(16)
O04 0.017(2) 0.104(3) 0.0184(14) -0.004(2) -0.0022(11) 0.002(2)
O05 0.047(2) 0.0259(15) 0.0292(15) 0.0047(12) 0.0016(14) -0.0047(13)
O06 0.067(3) 0.0382(18) 0.074(2) 0.0243(17) -0.051(2) -0.0118(19)
Cl1 0.0345(6) 0.0348(5) 0.0186(3) -0.0036(3) 0.0030(4) -0.0011(5)
Cl2 0.0532(8) 0.0430(5) 0.0325(5) -0.0077(4) -0.0067(5) 0.0188(6)
Cl3 0.0399(8) 0.0327(5) 0.1088(10) -0.0058(6) 0.0217(9) 0.0019(6)
Lu1 0.01287(7) 0.01900(6) 0.01020(5) 0.00044(6) 0.00022(5) 0.00026(6)

loop_
_atom_type_symbol
_atom_type_description
_atom_type_scat_dispersion_real
_atom_type_scat_dispersion_imag
_atom_type_scat_source
C C 0.0033 0.0016 'International Tables Vol C Tables 4.2.6.8 and 6.1.1.4'
H H 0.0000 0.0000 'International Tables Vol C Tables 4.2.6.8 and 6.1.1.4'
N N 0.0061 0.0033 'International Tables Vol C Tables 4.2.6.8 and 6.1.1.4'
O O 0.0106 0.0060 'International Tables Vol C Tables 4.2.6.8 and 6.1.1.4'
Cl Cl 0.1484 0.1585 'International Tables Vol C Tables 4.2.6.8 and 6.1.1.4'
Lu Lu -0.4720 5.8584 'International Tables Vol C Tables 4.2.6.8 and 6.1.1.4'

loop_
_geom_angle_atom_site_label_1
_geom_angle_atom_site_label_2
_geom_angle_atom_site_label_3
_geom_angle
_geom_angle_site_symmetry_1
_geom_angle_site_symmetry_3
_geom_angle_publ_flag
O1A N1 O1B 125.3(12) . . ?
O1A N1 C1S 113.6(9) . . ?
O1B N1 C1S 121.1(12) . . ?
O2A N2 O2B 119.1(17) . . ?
O2A N2 C1S 129.3(17) . . ?
O2B N2 C1S 111.6(10) . . ?
O05B O05A Lu1 79.4(5) . . ?
O05B O05A H8W 125(4) . . ?
Lu1 O05A H8W 119(3) . . ?
O05B O05A H11W 114.1(7) . . ?
Lu1 O05A H11W 125.0(4) . . ?
H8W O05A H11W 97(3) . . ?
O05A O05B Lu1 82.0(5) . . ?
Lu1 O05B H8W 95.9(19) . . ?
Lu1 O05B H11W 103.5(3) . . ?
H8W O05B H11W 57(2) . . ?
C14 C01 C02 120.3(3) . . ?
C14 C01 H01 115(3) . . ?
C02 C01 H01 124(3) . . ?
C01 C02 C03 118.7(3) . . ?
C01 C02 H02 122(2) . . ?
C03 C02 H02 120(2) . . ?
N01 C03 C02 120.7(3) . . ?
N01 C03 C04 113.7(3) . . ?
C02 C03 C04 125.5(3) . . ?
N02 C04 N03 111.7(3) . . ?
N02 C04 C03 119.4(3) . . ?
N03 C04 C03 128.6(3) . . ?
N03 C05 C06 112.9(3) . . ?
N03 C05 H03A 111(3) . . ?
C06 C05 H03A 114(3) . . ?
N03 C05 H03B 108(2) . . ?
C06 C05 H03B 113(3) . . ?
H03A C05 H03B 96(4) . . ?
C05 C06 H04A 109.5 . . ?
C05 C06 H04B 109.5 . . ?
H04A C06 H04B 109.5 . . ?
C05 C06 H04C 109.5 . . ?
H04A C06 H04C 109.5 . . ?
H04B C06 H04C 109.5 . . ?
N03 C07 C13 106.1(3) . . ?
N03 C07 C08 132.0(3) . . ?
C13 C07 C08 121.9(3) . . ?
C09 C08 C07 116.7(3) . . ?
C09 C08 H05 120(3) . . ?
C07 C08 H05 123(3) . . ?
C08 C09 C10 122.1(4) . . ?
C08 C09 H06 119(3) . . ?
C10 C09 H06 118(3) . . ?
O01 C10 C12 123.8(3) . . ?
O01 C10 C09 114.1(3) . . ?
C12 C10 C09 122.2(3) . . ?
O01 C11 H07A 109.5 . . ?
O01 C11 H07B 109.5 . . ?
H07A C11 H07B 109.5 . . ?
O01 C11 H07C 109.5 . . ?
H07A C11 H07C 109.5 . . ?
H07B C11 H07C 109.5 . . ?
C10 C12 C13 116.0(3) . . ?
C10 C12 H08 126(3) . . ?
C13 C12 H08 118(3) . . ?
N02 C13 C07 109.0(3) . . ?
N02 C13 C12 130.0(3) . . ?
C07 C13 C12 121.0(3) . . ?
C01 C14 C15 119.3(3) . . ?
C01 C14 H09 124(3) . . ?
C15 C14 H09 117(3) . . ?
N01 C15 C14 120.5(3) . . ?
N01 C15 C16 113.4(3) . . ?
C14 C15 C16 126.1(3) . . ?
N04 C16 N05 112.2(3) . . ?
N04 C16 C15 119.9(3) . . ?
N05 C16 C15 127.9(3) . . ?
N05 C17 C18 112.6(4) . . ?
N05 C17 H10A 101(3) . . ?
C18 C17 H10A 112(3) . . ?
N05 C17 H10B 106(3) . . ?
C18 C17 H10B 116(3) . . ?
H10A C17 H10B 107(4) . . ?
C17 C18 H11A 109.5 . . ?
C17 C18 H11B 109.5 . . ?
H11A C18 H11B 109.5 . . ?
C17 C18 H11C 109.5 . . ?
H11A C18 H11C 109.5 . . ?
H11B C18 H11C 109.5 . . ?
N05 C19 C20 132.1(3) . . ?
N05 C19 C25 106.5(3) . . ?
C20 C19 C25 121.5(3) . . ?
C21 C20 C19 117.4(3) . . ?
C21 C20 H12 122(3) . . ?
C19 C20 H12 120(3) . . ?
C20 C21 C22 121.6(4) . . ?
C20 C21 H13 121(2) . . ?
C22 C21 H13 117(2) . . ?
O05 C22 C24 123.8(4) . . ?
O05 C22 C21 114.3(3) . . ?
C24 C22 C21 122.0(4) . . ?
O05 C23 H14A 109.5 . . ?
O05 C23 H14B 109.5 . . ?
H14A C23 H14B 109.5 . . ?
O05 C23 H14C 109.5 . . ?
H14A C23 H14C 109.5 . . ?
H14B C23 H14C 109.5 . . ?
C22 C24 C25 116.6(4) . . ?
C22 C24 H15 126(3) . . ?
C25 C24 H15 117(3) . . ?
N04 C25 C24 130.8(3) . . ?
N04 C25 C19 108.3(3) . . ?
C24 C25 C19 120.9(3) . . ?
C03 N01 C15 120.4(3) . . ?
C03 N01 Lu1 119.2(2) . . ?
C15 N01 Lu1 119.71(19) . . ?
C04 N02 C13 106.4(3) . . ?
C04 N02 Lu1 119.2(2) . . ?
C13 N02 Lu1 133.9(2) . . ?
C04 N03 C07 106.8(2) . . ?
C04 N03 C05 131.0(3) . . ?
C07 N03 C05 122.1(3) . . ?
C16 N04 C25 106.8(3) . . ?
C16 N04 Lu1 119.2(2) . . ?
C25 N04 Lu1 133.7(2) . . ?
C16 N05 C19 106.2(3) . . ?
C16 N05 C17 132.4(3) . . ?
C19 N05 C17 121.4(3) . . ?
C10 O01 C11 116.7(3) . . ?
Lu1 O02 H2W 137(3) . . ?
Lu1 O02 H3W 131(3) . . ?
H2W O02 H3W 90(4) . . ?
Lu1 O03 H4W 122(3) . . ?
Lu1 O03 H10W 129(3) . . ?
H4W O03 H10W 105(4) . . ?
Lu1 O04 H1W 138(4) . . ?
Lu1 O04 H7W 122(5) . . ?
H1W O04 H7W 82(6) . . ?
Lu1 O04 H9W 126(6) . . ?
H1W O04 H9W 96(7) . . ?
H7W O04 H9W 61(5) . . ?
C22 O05 C23 118.6(3) . . ?
Lu1 O06 H5W 118(4) . . ?
Lu1 O06 H6W 124.5 . . ?
H5W O06 H6W 109 . . ?
O02 Lu1 O05B 138.86(15) . . ?
O02 Lu1 O04 151.94(9) . . ?
O05B Lu1 O04 68.74(15) . . ?
O02 Lu1 O05A 138.97(14) . . ?
O05B Lu1 O05A 18.61(15) . . ?
O04 Lu1 O05A 68.35(14) . . ?
O02 Lu1 O03 72.70(14) . . ?
O05B Lu1 O03 80.86(16) . . ?
O04 Lu1 O03 127.35(14) . . ?
O05A Lu1 O03 69.61(16) . . ?
O02 Lu1 O06 75.78(15) . . ?
O05B Lu1 O06 67.59(18) . . ?
O04 Lu1 O06 124.51(16) . . ?
O05A Lu1 O06 80.12(18) . . ?
O03 Lu1 O06 76.33(13) . . ?
O02 Lu1 N02 89.90(15) . . ?
O05B Lu1 N02 113.20(15) . . ?
O04 Lu1 N02 79.00(15) . . ?
O05A Lu1 N02 95.42(16) . . ?
O03 Lu1 N02 74.90(11) . . ?
O06 Lu1 N02 150.59(11) . . ?
O02 Lu1 N04 89.31(14) . . ?
O05B Lu1 N04 99.13(14) . . ?
O04 Lu1 N04 78.87(14) . . ?
O05A Lu1 N04 116.43(16) . . ?
O03 Lu1 N04 149.98(11) . . ?
O06 Lu1 N04 76.03(12) . . ?
N02 Lu1 N04 130.21(9) . . ?
O02 Lu1 N01 72.78(11) . . ?
O05B Lu1 N01 146.94(15) . . ?
O04 Lu1 N01 79.16(11) . . ?
O05A Lu1 N01 145.46(15) . . ?
O03 Lu1 N01 127.11(12) . . ?
O06 Lu1 N01 130.20(14) . . ?
N02 Lu1 N01 66.26(9) . . ?
N04 Lu1 N01 66.07(9) . . ?

loop_
_geom_bond_atom_site_label_1
_geom_bond_atom_site_label_2
_geom_bond_distance
_geom_bond_site_symmetry_2
_geom_bond_publ_flag
N1 O1A 1.205(11) . ?
N1 O1B 1.210(12) . ?
N1 C1S 1.443(10) . ?
N2 O2A 1.187(14) . ?
N2 O2B 1.201(15) . ?
N2 C1S 1.516(13) . ?
O05A O05B 0.746(6) . ?
O05A Lu1 2.313(4) . ?
O05A H8W 0.81(5) . ?
O05A H11W 1.007(4) . ?
O05B Lu1 2.296(5) . ?
C01 C14 1.367(5) . ?
C01 C02 1.372(5) . ?
C01 H01 0.95(4) . ?
C02 C03 1.401(5) . ?
C02 H02 1.02(4) . ?
C03 N01 1.343(4) . ?
C03 C04 1.467(5) . ?
C04 N02 1.338(4) . ?
C04 N03 1.362(4) . ?
C05 N03 1.485(4) . ?
C05 C06 1.509(6) . ?
C05 H03A 0.95(5) . ?
C05 H03B 1.08(5) . ?
C06 H04A 0.9600 . ?
C06 H04B 0.9600 . ?
C06 H04C 0.9600 . ?
C07 N03 1.394(4) . ?
C07 C13 1.399(5) . ?
C07 C08 1.405(5) . ?
C08 C09 1.355(6) . ?
C08 H05 0.89(4) . ?
C09 C10 1.410(5) . ?
C09 H06 0.97(5) . ?
C10 O01 1.377(4) . ?
C10 C12 1.384(5) . ?
C11 O01 1.426(5) . ?
C11 H07A 0.9600 . ?
C11 H07B 0.9600 . ?
C11 H07C 0.9600 . ?
C12 C13 1.409(5) . ?
C12 H08 1.00(5) . ?
C13 N02 1.381(5) . ?
C14 C15 1.393(5) . ?
C14 H09 0.88(4) . ?
C15 N01 1.347(4) . ?
C15 C16 1.469(5) . ?
C16 N04 1.332(4) . ?
C16 N05 1.368(4) . ?
C17 N05 1.479(4) . ?
C17 C18 1.501(7) . ?
C17 H10A 0.96(5) . ?
C17 H10B 0.96(5) . ?
C18 H11A 0.9600 . ?
C18 H11B 0.9600 . ?
C18 H11C 0.9600 . ?
C19 N05 1.388(5) . ?
C19 C20 1.406(5) . ?
C19 C25 1.415(5) . ?
C20 C21 1.360(6) . ?
C20 H12 0.97(5) . ?
C21 C22 1.419(6) . ?
C21 H13 1.04(5) . ?
C22 O05 1.367(5) . ?
C22 C24 1.390(5) . ?
C23 O05 1.427(5) . ?
C23 H14A 0.9600 . ?
C23 H14B 0.9600 . ?
C23 H14C 0.9600 . ?
C24 C25 1.402(5) . ?
C24 H15 0.93(5) . ?
C25 N04 1.372(5) . ?
N01 Lu1 2.479(2) . ?
N02 Lu1 2.397(3) . ?
N04 Lu1 2.419(3) . ?
O02 Lu1 2.288(3) . ?
O02 H2W 0.78(3) . ?
O02 H3W 0.90(5) . ?
O03 Lu1 2.334(3) . ?
O03 H4W 0.96(6) . ?
O03 H10W 0.85(5) . ?
O04 Lu1 2.303(3) . ?
O04 H1W 0.76(5) . ?
O04 H7W 1.12(10) . ?
O04 H9W 1.03(10) . ?
O06 Lu1 2.345(3) . ?
O06 H5W 0.78(5) . ?
O06 H6W 0.791 . ?
